data_1555433
loop_
_publ_author_name
'Zhu, Zi-Zhong'
'Chen, Kai'
'Yu, Liu-Zhu'
'Tang, Xiang-Ying'
'Shi, Min'

_publ_section_title
;
 Copper(I)-Catalyzed Intramolecular Trifluoromethylation of
 Methylenecyclopropanes.
;
_journal_issue 24
_journal_name_full 'Organic letters'
_journal_page_first 5994
_journal_page_last 5997
_journal_paper_doi 10.1021/acs.orglett.5b02940
_journal_volume 17
_journal_year 2015
_chemical_absolute_configuration rmad
_chemical_formula_moiety 'C19 H18 F3 N O2 S'
_chemical_formula_sum 'C19 H18 F3 N O2 S'
_chemical_formula_weight 381.40
_space_group_crystal_system monoclinic
_space_group_IT_number 7
_space_group_name_Hall 'P -2yc'
_space_group_name_H-M_alt 'P 1 c 1'
_atom_sites_solution_hydrogens geom
_atom_sites_solution_primary direct
_audit_creation_date 2015-06-04
_audit_creation_method
;
Olex2 1.2
(compiled 2015.01.26 svn.r3150 for OlexSys, GUI svn.r4998)
;
_cell_angle_alpha 90
_cell_angle_beta 94.135(3)
_cell_angle_gamma 90
_cell_formula_units_Z 2
_cell_length_a 8.9711(12)
_cell_length_b 9.9056(12)
_cell_length_c 10.1296(13)
_cell_measurement_reflns_used 1830
_cell_measurement_temperature 130
_cell_measurement_theta_max 22.54
_cell_measurement_theta_min 2.276
_cell_volume 897.8(2)
_computing_cell_refinement 'SAINT v7.68A (Bruker, 2009)'
_computing_data_reduction 'SAINT v7.68A (Bruker, 2009)'
_computing_molecular_graphics 'Olex2 (Dolomanov et al., 2009)'
_computing_publication_material 'Olex2 (Dolomanov et al., 2009)'
_computing_structure_refinement 'XL (Sheldrick, 2008)'
_computing_structure_solution 'ShelXS (Sheldrick, 2008)'
_diffrn_ambient_temperature 130
_diffrn_measured_fraction_theta_full 0.992
_diffrn_measured_fraction_theta_max 0.992
_diffrn_measurement_device_type 'Bruker APEX-II CCD'
_diffrn_measurement_method '\f and \w scans'
_diffrn_radiation_monochromator graphite
_diffrn_radiation_type MoK\a
_diffrn_radiation_wavelength 0.71073
_diffrn_reflns_av_R_equivalents 0.0258
_diffrn_reflns_av_unetI/netI 0.0384
_diffrn_reflns_Laue_measured_fraction_full 0.992
_diffrn_reflns_Laue_measured_fraction_max 0.992
_diffrn_reflns_limit_h_max 11
_diffrn_reflns_limit_h_min -11
_diffrn_reflns_limit_k_max 11
_diffrn_reflns_limit_k_min -12
_diffrn_reflns_limit_l_max 12
_diffrn_reflns_limit_l_min -12
_diffrn_reflns_number 6322
_diffrn_reflns_point_group_measured_fraction_full 0.861
_diffrn_reflns_point_group_measured_fraction_max 0.861
_diffrn_reflns_theta_full 26.000
_diffrn_reflns_theta_max 25.999
_diffrn_reflns_theta_min 2.056
_diffrn_standards_number 0
_exptl_absorpt_coefficient_mu 0.223
_exptl_absorpt_correction_T_max 0.7461
_exptl_absorpt_correction_T_min 0.6729
_exptl_absorpt_correction_type multi-scan
_exptl_absorpt_process_details
;
SADABS-2008/1 (Bruker,2008) was used for absorption correction.
wR2(int) was 0.0518 before and 0.0446 after correction.
The Ratio of minimum to maximum transmission is 0.9019.
The \l/2 correction factor is 0.0015.
;
_exptl_crystal_colour colourless
_exptl_crystal_density_diffrn 1.411
_exptl_crystal_description block
_exptl_crystal_F_000 396
_exptl_crystal_size_max 0.25
_exptl_crystal_size_mid 0.22
_exptl_crystal_size_min 0.2
_refine_diff_density_max 0.970
_refine_diff_density_min -0.523
_refine_diff_density_rms 0.091
_refine_ls_abs_structure_details
;
 Flack x determined using 969 quotients [(I+)-(I-)]/[(I+)+(I-)]
 (Parsons, Flack and Wagner, Acta Cryst. B69 (2013) 249-259).
;
_refine_ls_abs_structure_Flack -0.03(6)
_refine_ls_extinction_method none
_refine_ls_goodness_of_fit_ref 1.020
_refine_ls_hydrogen_treatment constr
_refine_ls_matrix_type full
_refine_ls_number_parameters 236
_refine_ls_number_reflns 3047
_refine_ls_number_restraints 159
_refine_ls_restrained_S_all 1.156
_refine_ls_R_factor_all 0.0846
_refine_ls_R_factor_gt 0.0743
_refine_ls_shift/su_max 0.007
_refine_ls_shift/su_mean 0.000
_refine_ls_structure_factor_coef Fsqd
_refine_ls_weighting_details 'w=1/[\s^2^(Fo^2^)+(0.1357P)^2^+0.9910P] where P=(Fo^2^+2Fc^2^)/3'
_refine_ls_weighting_scheme calc
_refine_ls_wR_factor_gt 0.1954
_refine_ls_wR_factor_ref 0.2090
_reflns_Friedel_coverage 0.730
_reflns_Friedel_fraction_full 0.729
_reflns_Friedel_fraction_max 0.729
_reflns_number_gt 2650
_reflns_number_total 3047
_reflns_threshold_expression 'I > 2\s(I)'
_cod_data_source_file ol5b02940_si_001.cif
_cod_data_source_block mo_dm15461_0m
_cod_database_code 1555433
_shelxl_version_number 2014-3
_shelx_space_group_comment
;
The symmetry employed for this shelxl refinement is uniquely defined
by the following loop, which should always be used as a source of
symmetry information in preference to the above space-group names.
They are only intended as comments.
;
_shelx_estimated_absorpt_t_max 0.957
_shelx_estimated_absorpt_t_min 0.946
_olex2_refinement_description
;
1. Fixed Uiso
 At 1.2 times of:
  All C(H) groups, All C(H,H) groups, All N(H) groups
 At 1.5 times of:
  All C(H,H,H) groups
2. Rigid bond restraints
 F1, C12
 with sigma for 1-2 distances of 0.005 and sigma for 1-3 distances of 0.005
3. Uiso/Uaniso restraints and constraints
F1 \\sim F2 \\sim F3 \\sim C2 \\sim C3 \\sim C4 \\sim C5 \\sim C6 \\sim C7
\\sim C8 \\sim C9 \\sim C10 \\sim C11 \\sim C12: within 2A with sigma of 0.005
and sigma for terminal atoms of 0.01
Uanis(F1) \\sim Ueq, Uanis(F3) \\sim Ueq, Uanis(C12) \\sim Ueq, Uanis(F2) \\sim
Ueq, Uanis(C9) \\sim Ueq, Uanis(C8) \\sim Ueq, Uanis(C7) \\sim Ueq, Uanis(C6)
\\sim Ueq, Uanis(C5) \\sim Ueq, Uanis(C4) \\sim Ueq, Uanis(C3) \\sim Ueq: with
sigma of 0.005 and sigma for terminal atoms of 0.01
4.a Secondary CH2 refined with riding coordinates:
 C1(H1A,H1B), C7(H7A,H7B), C8(H8A,H8B)
4.b Aromatic/amide H refined with riding coordinates:
 N1(H1), C3(H3), C4(H4), C5(H5), C10(H10), C14(H14), C15(H15), C17(H17),
 C18(H18)
4.c Idealised Me refined as rotating group:
 C19(H19A,H19B,H19C)
;
_olex2_submission_special_instructions 'No special instructions were received'

loop_
_space_group_symop_operation_xyz
'x, y, z'
'x, -y, z+1/2'

loop_
_atom_site_label
_atom_site_type_symbol
_atom_site_fract_x
_atom_site_fract_y
_atom_site_fract_z
_atom_site_U_iso_or_equiv
_atom_site_adp_type
_atom_site_occupancy
_atom_site_site_symmetry_order
_atom_site_calc_flag
_atom_site_refinement_flags_posn
_atom_site_refinement_flags_adp
S1 S 0.9437(2) 0.49010(14) 0.62898(18) 0.0285(4) Uani 1 1 d . .
F1 F 0.6455(11) 0.9123(8) 0.6049(11) 0.107(3) Uani 1 1 d . U
F2 F 0.4518(12) 1.0153(8) 0.6621(10) 0.114(3) Uani 1 1 d . U
F3 F 0.6648(13) 1.0190(8) 0.7777(12) 0.125(3) Uani 1 1 d . U
O1 O 1.0676(6) 0.5522(5) 0.7001(5) 0.0355(11) Uani 1 1 d . .
O2 O 0.8889(7) 0.5443(5) 0.5029(5) 0.0408(13) Uani 1 1 d . .
N1 N 0.8073(6) 0.4945(6) 0.7244(6) 0.0304(13) Uani 1 1 d . .
H1 H 0.8172 0.5351 0.8018 0.036 Uiso 1 1 calc R .
C1 C 0.6657(8) 0.4283(8) 0.6781(8) 0.0391(17) Uani 1 1 d . .
H1A H 0.6835 0.3310 0.6636 0.047 Uiso 1 1 calc R .
H1B H 0.6275 0.4685 0.5928 0.047 Uiso 1 1 calc R .
C2 C 0.5508(8) 0.4453(9) 0.7788(8) 0.0390(15) Uani 1 1 d . U
C3 C 0.4962(11) 0.3369(11) 0.8439(9) 0.0555(19) Uani 1 1 d . U
H3 H 0.5324 0.2490 0.8265 0.067 Uiso 1 1 calc R .
C4 C 0.3898(13) 0.3528(13) 0.9341(12) 0.069(2) Uani 1 1 d . U
H4 H 0.3513 0.2764 0.9773 0.083 Uiso 1 1 calc R .
C5 C 0.3435(13) 0.4708(14) 0.9591(12) 0.069(2) Uani 1 1 d . U
H5 H 0.2715 0.4794 1.0229 0.083 Uiso 1 1 calc R .
C6 C 0.3896(11) 0.5850(12) 0.9013(11) 0.0604(18) Uani 1 1 d . U
C7 C 0.3306(14) 0.7300(14) 0.9238(14) 0.080(2) Uani 1 1 d . U
H7A H 0.3009 0.7365 1.0158 0.096 Uiso 1 1 calc R .
H7B H 0.2398 0.7443 0.8640 0.096 Uiso 1 1 calc R .
C8 C 0.4482(17) 0.8502(14) 0.8994(15) 0.085(2) Uani 1 1 d . U
H8A H 0.3956 0.9380 0.8906 0.102 Uiso 1 1 calc R .
H8B H 0.5249 0.8560 0.9745 0.102 Uiso 1 1 calc R .
C9 C 0.5186(14) 0.8166(11) 0.7752(12) 0.071(2) Uani 1 1 d . U
C10 C 0.5475(10) 0.6947(9) 0.7415(10) 0.0532(18) Uani 1 1 d . U
H10 H 0.6059 0.6825 0.6678 0.064 Uiso 1 1 calc R .
C11 C 0.4984(9) 0.5755(9) 0.8066(9) 0.0428(15) Uani 1 1 d . U
C12 C 0.5773(18) 0.9370(13) 0.7015(17) 0.085(2) Uani 1 1 d . U
C13 C 0.9823(8) 0.3159(7) 0.6061(7) 0.0293(14) Uani 1 1 d . .
C14 C 1.0635(8) 0.2498(7) 0.7080(7) 0.0364(15) Uani 1 1 d . .
H14 H 1.1024 0.2980 0.7840 0.044 Uiso 1 1 calc R .
C15 C 1.0865(10) 0.1137(8) 0.6973(9) 0.0453(18) Uani 1 1 d . .
H15 H 1.1451 0.0677 0.7651 0.054 Uiso 1 1 calc R .
C16 C 1.0242(10) 0.0406(8) 0.5864(8) 0.0426(18) Uani 1 1 d . .
C17 C 0.9457(10) 0.1111(7) 0.4861(8) 0.0431(18) Uani 1 1 d . .
H17 H 0.9067 0.0640 0.4095 0.052 Uiso 1 1 calc R .
C18 C 0.9227(9) 0.2491(7) 0.4951(7) 0.0361(16) Uani 1 1 d . .
H18 H 0.8671 0.2966 0.4264 0.043 Uiso 1 1 calc R .
C19 C 1.0458(15) -0.1096(9) 0.5774(11) 0.067(3) Uani 1 1 d . .
H19A H 1.1516 -0.1293 0.5683 0.101 Uiso 1 1 calc GR .
H19B H 0.9859 -0.1446 0.5002 0.101 Uiso 1 1 calc GR .
H19C H 1.0139 -0.1526 0.6578 0.101 Uiso 1 1 calc GR .

loop_
_atom_site_aniso_label
_atom_site_aniso_U_11
_atom_site_aniso_U_22
_atom_site_aniso_U_33
_atom_site_aniso_U_23
_atom_site_aniso_U_13
_atom_site_aniso_U_12
S1 0.0355(8) 0.0279(7) 0.0222(7) -0.0002(7) 0.0024(5) 0.0053(7)
F1 0.107(6) 0.078(4) 0.135(6) 0.031(4) -0.004(4) -0.005(4)
F2 0.126(6) 0.083(4) 0.129(7) 0.011(4) -0.023(6) 0.047(4)
F3 0.137(6) 0.077(4) 0.153(7) -0.011(5) -0.045(6) 0.005(4)
O1 0.042(3) 0.034(2) 0.031(2) -0.005(2) 0.003(2) -0.003(2)
O2 0.063(4) 0.037(2) 0.021(2) 0.004(2) -0.001(2) 0.011(2)
N1 0.031(3) 0.037(3) 0.023(3) -0.012(2) -0.002(2) 0.007(2)
C1 0.032(4) 0.038(4) 0.046(4) -0.017(3) -0.002(3) 0.003(3)
C2 0.022(3) 0.054(3) 0.040(3) -0.003(3) -0.004(3) -0.005(3)
C3 0.045(3) 0.064(3) 0.055(4) 0.010(3) -0.010(3) -0.015(3)
C4 0.056(4) 0.088(4) 0.062(4) 0.015(4) -0.008(3) -0.016(4)
C5 0.051(4) 0.099(4) 0.058(4) 0.006(4) -0.001(3) -0.008(3)
C6 0.042(3) 0.084(4) 0.055(3) -0.013(3) 0.001(3) 0.004(3)
C7 0.064(4) 0.097(4) 0.080(4) -0.024(4) 0.011(4) 0.012(4)
C8 0.082(4) 0.087(4) 0.085(4) -0.015(4) 0.002(4) 0.017(4)
C9 0.073(4) 0.064(3) 0.074(4) -0.011(3) -0.009(3) 0.016(3)
C10 0.041(3) 0.054(4) 0.063(4) -0.014(3) -0.006(3) 0.007(3)
C11 0.028(3) 0.056(3) 0.044(3) -0.014(3) -0.002(3) 0.002(3)
C12 0.092(4) 0.061(4) 0.097(4) -0.003(4) -0.025(4) 0.006(4)
C13 0.032(4) 0.030(3) 0.027(3) 0.000(2) 0.009(3) 0.005(2)
C14 0.039(4) 0.039(4) 0.031(3) 0.005(3) 0.000(3) 0.008(3)
C15 0.052(5) 0.046(4) 0.039(4) 0.009(3) 0.007(4) 0.017(3)
C16 0.058(5) 0.029(3) 0.044(4) 0.001(3) 0.019(4) 0.005(3)
C17 0.056(5) 0.035(4) 0.039(4) -0.015(3) 0.005(4) -0.001(3)
C18 0.047(4) 0.033(3) 0.027(3) -0.001(3) -0.001(3) 0.007(3)
C19 0.108(9) 0.035(4) 0.062(6) 0.000(4) 0.021(6) 0.010(5)

loop_
_atom_type_symbol
_atom_type_description
_atom_type_scat_dispersion_real
_atom_type_scat_dispersion_imag
_atom_type_scat_source
C C 0.0033 0.0016 'International Tables Vol C Tables 4.2.6.8 and 6.1.1.4'
H H 0.0000 0.0000 'International Tables Vol C Tables 4.2.6.8 and 6.1.1.4'
F F 0.0171 0.0103 'International Tables Vol C Tables 4.2.6.8 and 6.1.1.4'
N N 0.0061 0.0033 'International Tables Vol C Tables 4.2.6.8 and 6.1.1.4'
O O 0.0106 0.0060 'International Tables Vol C Tables 4.2.6.8 and 6.1.1.4'
S S 0.1246 0.1234 'International Tables Vol C Tables 4.2.6.8 and 6.1.1.4'

loop_
_geom_angle_atom_site_label_1
_geom_angle_atom_site_label_2
_geom_angle_atom_site_label_3
_geom_angle
O1 S1 O2 119.6(3)
O1 S1 N1 106.5(3)
O1 S1 C13 109.5(3)
O2 S1 N1 107.3(3)
O2 S1 C13 107.6(3)
N1 S1 C13 105.5(3)
S1 N1 H1 121.0
C1 N1 S1 118.1(5)
C1 N1 H1 121.0
N1 C1 H1A 109.6
N1 C1 H1B 109.6
N1 C1 C2 110.5(6)
H1A C1 H1B 108.1
C2 C1 H1A 109.6
C2 C1 H1B 109.5
C3 C2 C1 121.5(8)
C3 C2 C11 119.1(8)
C11 C2 C1 119.4(8)
C2 C3 H3 119.4
C2 C3 C4 121.3(11)
C4 C3 H3 119.4
C3 C4 H4 120.4
C5 C4 C3 119.2(12)
C5 C4 H4 120.4
C4 C5 H5 117.7
C4 C5 C6 124.6(12)
C6 C5 H5 117.7
C5 C6 C7 126.3(11)
C5 C6 C11 118.9(10)
C11 C6 C7 114.8(10)
C6 C7 H7A 108.5
C6 C7 H7B 108.5
C6 C7 C8 115.1(10)
H7A C7 H7B 107.5
C8 C7 H7A 108.5
C8 C7 H7B 108.5
C7 C8 H8A 110.4
C7 C8 H8B 110.4
H8A C8 H8B 108.6
C9 C8 C7 106.6(10)
C9 C8 H8A 110.4
C9 C8 H8B 110.4
C8 C9 C12 115.0(11)
C10 C9 C8 122.8(12)
C10 C9 C12 121.5(13)
C9 C10 H10 117.4
C9 C10 C11 125.1(11)
C11 C10 H10 117.4
C2 C11 C6 116.9(9)
C2 C11 C10 122.9(8)
C6 C11 C10 120.2(8)
F1 C12 F2 108.8(13)
F1 C12 F3 106.1(15)
F1 C12 C9 116.7(11)
F2 C12 C9 105.9(13)
F3 C12 F2 104.7(10)
F3 C12 C9 113.8(13)
C14 C13 S1 117.3(5)
C18 C13 S1 120.3(5)
C18 C13 C14 122.2(7)
C13 C14 H14 120.6
C15 C14 C13 118.7(7)
C15 C14 H14 120.6
C14 C15 H15 119.6
C14 C15 C16 120.8(7)
C16 C15 H15 119.6
C15 C16 C19 120.5(8)
C17 C16 C15 118.4(7)
C17 C16 C19 121.0(8)
C16 C17 H17 119.4
C16 C17 C18 121.3(7)
C18 C17 H17 119.4
C13 C18 C17 118.4(6)
C13 C18 H18 120.8
C17 C18 H18 120.8
C16 C19 H19A 109.5
C16 C19 H19B 109.5
C16 C19 H19C 109.5
H19A C19 H19B 109.5
H19A C19 H19C 109.5
H19B C19 H19C 109.5

loop_
_geom_bond_atom_site_label_1
_geom_bond_atom_site_label_2
_geom_bond_distance
S1 O1 1.421(5)
S1 O2 1.439(5)
S1 N1 1.613(6)
S1 C13 1.778(7)
F1 C12 1.216(18)
F2 C12 1.402(16)
F3 C12 1.336(16)
N1 H1 0.8800
N1 C1 1.476(9)
C1 H1A 0.9900
C1 H1B 0.9900
C1 C2 1.511(12)
C2 C3 1.370(13)
C2 C11 1.408(12)
C3 H3 0.9500
C3 C4 1.377(16)
C4 H4 0.9500
C4 C5 1.273(18)
C5 H5 0.9500
C5 C6 1.352(17)
C6 C7 1.553(17)
C6 C11 1.420(14)
C7 H7A 0.9900
C7 H7B 0.9900
C7 C8 1.62(2)
C8 H8A 0.9900
C8 H8B 0.9900
C8 C9 1.486(19)
C9 C10 1.286(14)
C9 C12 1.52(2)
C10 H10 0.9500
C10 C11 1.438(14)
C13 C14 1.385(10)
C13 C18 1.379(10)
C14 H14 0.9500
C14 C15 1.369(11)
C15 H15 0.9500
C15 C16 1.418(12)
C16 C17 1.383(12)
C16 C19 1.504(11)
C17 H17 0.9500
C17 C18 1.387(10)
C18 H18 0.9500
C19 H19A 0.9800
C19 H19B 0.9800
C19 H19C 0.9800

loop_
_geom_hbond_atom_site_label_D
_geom_hbond_atom_site_label_H
_geom_hbond_atom_site_label_A
_geom_hbond_distance_DH
_geom_hbond_distance_HA
_geom_hbond_distance_DA
_geom_hbond_angle_DHA
_geom_hbond_site_symmetry_A
N1 H1 O2 0.88 2.23 2.888(8) 130.9 2_565

loop_
_geom_torsion_atom_site_label_1
_geom_torsion_atom_site_label_2
_geom_torsion_atom_site_label_3
_geom_torsion_atom_site_label_4
_geom_torsion
S1 N1 C1 C2 -178.8(5)
S1 C13 C14 C15 175.7(6)
S1 C13 C18 C17 -174.9(6)
O1 S1 N1 C1 -176.2(5)
O1 S1 C13 C14 36.1(7)
O1 S1 C13 C18 -148.8(6)
O2 S1 N1 C1 54.7(6)
O2 S1 C13 C14 167.5(6)
O2 S1 C13 C18 -17.4(7)
N1 S1 C13 C14 -78.2(6)
N1 S1 C13 C18 96.9(6)
N1 C1 C2 C3 -115.4(7)
N1 C1 C2 C11 64.6(9)
C1 C2 C3 C4 -179.0(7)
C1 C2 C11 C6 179.5(7)
C1 C2 C11 C10 1.1(11)
C2 C3 C4 C5 -1.3(13)
C3 C2 C11 C6 -0.5(11)
C3 C2 C11 C10 -178.9(8)
C3 C4 C5 C6 1.1(17)
C4 C5 C6 C7 176.8(11)
C4 C5 C6 C11 -0.7(17)
C5 C6 C7 C8 153.3(11)
C5 C6 C11 C2 0.3(13)
C5 C6 C11 C10 178.8(8)
C6 C7 C8 C9 44.1(14)
C7 C6 C11 C2 -177.5(8)
C7 C6 C11 C10 1.0(12)
C7 C8 C9 C10 -35.3(17)
C7 C8 C9 C12 154.2(10)
C8 C9 C10 C11 9.2(18)
C8 C9 C12 F1 174.7(12)
C8 C9 C12 F2 -64.1(15)
C8 C9 C12 F3 50.5(17)
C9 C10 C11 C2 -170.4(9)
C9 C10 C11 C6 11.3(14)
C10 C9 C12 F1 4.0(18)
C10 C9 C12 F2 125.3(12)
C10 C9 C12 F3 -120.1(14)
C11 C2 C3 C4 1.0(11)
C11 C6 C7 C8 -29.1(14)
C12 C9 C10 C11 179.1(10)
C13 S1 N1 C1 -59.9(6)
C13 C14 C15 C16 -2.2(13)
C14 C13 C18 C17 -0.1(12)
C14 C15 C16 C17 3.1(13)
C14 C15 C16 C19 -178.0(9)
C15 C16 C17 C18 -2.5(13)
C16 C17 C18 C13 1.1(13)
C18 C13 C14 C15 0.7(12)
C19 C16 C17 C18 178.6(9)
